data_7160672
loop_
_publ_author_name
'Chang, Meng-Yang'
'Ho, Chin-Huey'

_publ_section_title
;
 One-pot synthesis of sulfonyl benzotropones.
;
_journal_issue 34
_journal_name_full 'Organic &amp; biomolecular chemistry'
_journal_page_first 7780
_journal_page_last 7785
_journal_paper_doi 10.1039/d5ob01123j
_journal_volume 23
_journal_year 2025
_chemical_formula_sum 'C11.2 H9.6 O2.8 S0.8'
_chemical_formula_weight 214.64
_space_group_crystal_system triclinic
_space_group_IT_number 2
_space_group_name_Hall '-P 1'
_space_group_name_H-M_alt 'P -1'
_atom_sites_solution_hydrogens geom
_audit_creation_method SHELXL-2018/3
_audit_update_record
;
2023-02-25 deposited with the CCDC.	2025-08-11 downloaded from the CCDC.
;
_cell_angle_alpha 73.191(2)
_cell_angle_beta 78.841(2)
_cell_angle_gamma 72.236(2)
_cell_formula_units_Z 5
_cell_length_a 8.2730(2)
_cell_length_b 11.1560(2)
_cell_length_c 14.9832(3)
_cell_measurement_temperature 293(2)
_cell_volume 1252.22(5)
_computing_structure_refinement 'SHELXL-2018/3 (Sheldrick, 2018)'
_computing_structure_solution 'SHELXT 2018/2 (Sheldrick, 2018)'
_diffrn_ambient_temperature 293(2)
_diffrn_measured_fraction_theta_full 0.995
_diffrn_measured_fraction_theta_max 0.995
_diffrn_radiation_type MoK\a
_diffrn_radiation_wavelength 0.71073
_diffrn_reflns_av_R_equivalents 0.0456
_diffrn_reflns_av_unetI/netI 0.0273
_diffrn_reflns_Laue_measured_fraction_full 0.995
_diffrn_reflns_Laue_measured_fraction_max 0.995
_diffrn_reflns_limit_h_max 9
_diffrn_reflns_limit_h_min -9
_diffrn_reflns_limit_k_max 13
_diffrn_reflns_limit_k_min -13
_diffrn_reflns_limit_l_max 17
_diffrn_reflns_limit_l_min -17
_diffrn_reflns_number 30316
_diffrn_reflns_point_group_measured_fraction_full 0.995
_diffrn_reflns_point_group_measured_fraction_max 0.995
_diffrn_reflns_theta_full 24.999
_diffrn_reflns_theta_max 24.999
_diffrn_reflns_theta_min 1.978
_exptl_absorpt_coefficient_mu 0.260
_exptl_crystal_density_diffrn 1.423
_exptl_crystal_F_000 560
_refine_diff_density_max 0.316
_refine_diff_density_min -0.346
_refine_diff_density_rms 0.045
_refine_ls_extinction_method none
_refine_ls_goodness_of_fit_ref 1.089
_refine_ls_hydrogen_treatment constr
_refine_ls_matrix_type full
_refine_ls_number_parameters 337
_refine_ls_number_reflns 4379
_refine_ls_number_restraints 168
_refine_ls_restrained_S_all 1.189
_refine_ls_R_factor_all 0.0391
_refine_ls_R_factor_gt 0.0346
_refine_ls_shift/su_max 0.000
_refine_ls_shift/su_mean 0.000
_refine_ls_structure_factor_coef Fsqd
_refine_ls_weighting_details 'w=1/[\s^2^(Fo^2^)+(0.0475P)^2^+0.4392P] where P=(Fo^2^+2Fc^2^)/3'
_refine_ls_weighting_scheme calc
_refine_ls_wR_factor_gt 0.0920
_refine_ls_wR_factor_ref 0.0950
_reflns_Friedel_coverage 0.000
_reflns_number_gt 3879
_reflns_number_total 4379
_reflns_threshold_expression 'I > 2\s(I)'
_cod_data_source_file d5ob01123j2.cif
_cod_data_source_block k11108-myc-f(chv7072)_auto
_cod_depositor_comments 'Adding full bibliography for 7160667--7160674.cif.'
_cod_original_formula_sum 'C11.20 H9.60 O2.80 S0.80'
_cod_database_code 7160672
_shelx_shelxl_version_number 2018/3
_shelx_space_group_comment
;
The symmetry employed for this shelxl refinement is uniquely defined
by the following loop, which should always be used as a source of
symmetry information in preference to the above space-group names.
They are only intended as comments.
;

loop_
_space_group_symop_operation_xyz
'x, y, z'
'-x, -y, -z'

loop_
_atom_site_label
_atom_site_type_symbol
_atom_site_fract_x
_atom_site_fract_y
_atom_site_fract_z
_atom_site_U_iso_or_equiv
_atom_site_adp_type
_atom_site_occupancy
_atom_site_site_symmetry_order
_atom_site_calc_flag
_atom_site_refinement_flags_posn
_atom_site_refinement_flags_adp
_atom_site_refinement_flags_occupancy
_atom_site_disorder_assembly
_atom_site_disorder_group
S1 S 0.49246(5) 0.08794(4) 0.25486(3) 0.02529(13) Uani 1 1 d . . . . .
S2 S 0.19316(6) 0.58489(4) 0.12251(3) 0.02775(13) Uani 1 1 d . . . . .
O3 O 0.41005(15) 0.31584(11) 0.09153(8) 0.0274(3) Uani 1 1 d . . . . .
H3 H 0.422134 0.388589 0.065438 0.041 Uiso 1 1 calc R U . . .
O4 O 0.35293(17) 0.57079(11) 0.06100(8) 0.0342(3) Uani 1 1 d . . . . .
O1 O 0.58775(15) 0.16748(13) 0.26899(9) 0.0346(3) Uani 1 1 d . . . . .
O2 O 0.45813(17) -0.01848(12) 0.33045(9) 0.0375(3) Uani 1 1 d . . . . .
O6 O -0.03914(16) 0.19432(13) 0.17167(9) 0.0362(3) Uani 1 1 d . . . . .
O5 O 0.03785(18) 0.64999(13) 0.08050(9) 0.0437(4) Uani 1 1 d . . . . .
O7 O -0.26556(17) 0.39638(15) 0.37370(11) 0.0467(4) Uani 1 1 d . . . . .
C14 C 0.13624(19) 0.37582(16) 0.36468(11) 0.0215(3) Uani 1 1 d . U . . .
C9 C 0.1981(2) 0.24035(16) 0.38550(11) 0.0233(4) Uani 1 1 d . U . . .
C17 C 0.2912(2) 0.32245(16) 0.16605(11) 0.0217(3) Uani 1 1 d . U . . .
C7 C 0.2826(2) 0.18869(15) 0.22394(11) 0.0219(3) Uani 1 1 d . U . . .
H7 H 0.246063 0.147934 0.184315 0.026 Uiso 1 1 calc R U . . .
C15 C 0.0506(2) 0.41980(16) 0.27514(11) 0.0223(4) Uani 1 1 d . U . . .
H15 H -0.042676 0.499470 0.272815 0.027 Uiso 1 1 calc R U . . .
C16 C 0.1842(2) 0.43027(15) 0.18926(11) 0.0216(3) Uani 1 1 d . U . . .
C13 C 0.1580(2) 0.44668(17) 0.42098(11) 0.0253(4) Uani 1 1 d . U . . .
H13 H 0.116380 0.536633 0.406832 0.030 Uiso 1 1 calc R U . . .
C8 C 0.1503(2) 0.18979(16) 0.31286(11) 0.0232(4) Uani 1 1 d . U . . .
H8 H 0.126007 0.105146 0.340180 0.028 Uiso 1 1 calc R U . . .
C1 C 0.5934(2) 0.02392(16) 0.15700(12) 0.0262(4) Uani 1 1 d . U . . .
C10 C 0.2828(2) 0.17459(17) 0.46424(12) 0.0283(4) Uani 1 1 d . U . . .
H10 H 0.323809 0.084589 0.478877 0.034 Uiso 1 1 calc R U . . .
C18 C -0.0133(2) 0.29912(17) 0.28427(11) 0.0242(4) Uani 1 1 d . U . . .
C6 C 0.7065(2) 0.08242(18) 0.09137(13) 0.0309(4) Uani 1 1 d . U . . .
H6 H 0.729187 0.156178 0.097454 0.037 Uiso 1 1 calc R U . . .
C12 C 0.2437(2) 0.38041(18) 0.49931(12) 0.0315(4) Uani 1 1 d . U . . .
H12 H 0.260122 0.426638 0.537927 0.038 Uiso 1 1 calc R U . . .
C19 C -0.0789(2) 0.29500(19) 0.19601(12) 0.0294(4) Uani 1 1 d . U . . .
C11 C 0.3051(2) 0.24642(19) 0.52074(12) 0.0325(4) Uani 1 1 d . U . . .
H11 H 0.361986 0.203878 0.573621 0.039 Uiso 1 1 calc R U . . .
C21 C -0.1659(2) 0.2949(2) 0.36239(12) 0.0308(4) Uani 1 1 d . U . . .
C23 C 0.2032(3) 0.66652(17) 0.20522(12) 0.0338(4) Uani 1 1 d . U . . .
C2 C 0.5582(2) -0.08674(18) 0.14901(14) 0.0353(4) Uani 1 1 d . U . . .
H2 H 0.480635 -0.124239 0.193255 0.042 Uiso 1 1 calc R U . . .
C5 C 0.7853(2) 0.0282(2) 0.01616(14) 0.0385(5) Uani 1 1 d . U . . .
H5 H 0.859828 0.066966 -0.029612 0.046 Uiso 1 1 calc R U . . .
C22 C -0.1885(2) 0.1655(2) 0.41833(13) 0.0365(4) Uani 1 1 d . U . . .
H22A H -0.100666 0.124240 0.459257 0.055 Uiso 1 1 calc R U . . .
H22B H -0.181100 0.112379 0.376696 0.055 Uiso 1 1 calc R U . . .
H22C H -0.298428 0.176747 0.455059 0.055 Uiso 1 1 calc R U . . .
C3 C 0.6402(3) -0.1399(2) 0.07439(15) 0.0429(5) Uani 1 1 d . U . . .
H3A H 0.618768 -0.214150 0.068458 0.051 Uiso 1 1 calc R U . . .
C20 C -0.1961(3) 0.4166(2) 0.14601(15) 0.0444(5) Uani 1 1 d . U . . .
H20A H -0.129843 0.470849 0.102991 0.067 Uiso 1 1 calc R U . . .
H20B H -0.267713 0.462160 0.190907 0.067 Uiso 1 1 calc R U . . .
H20C H -0.265884 0.394975 0.112020 0.067 Uiso 1 1 calc R U . . .
C4 C 0.7531(3) -0.0835(2) 0.00912(15) 0.0445(5) Uani 1 1 d . U . . .
H4 H 0.808840 -0.120465 -0.040523 0.053 Uiso 1 1 calc R U . . .
C28 C 0.3474(3) 0.6264(2) 0.25142(15) 0.0454(5) Uani 1 1 d . U . . .
H28 H 0.438972 0.558493 0.238322 0.054 Uiso 1 1 calc R U . . .
C24 C 0.0642(3) 0.7672(2) 0.22343(15) 0.0495(6) Uani 1 1 d . U . . .
H24 H -0.032132 0.791965 0.192274 0.059 Uiso 1 1 calc R U . . .
C27 C 0.3522(4) 0.6895(3) 0.31746(18) 0.0669(8) Uani 1 1 d . U . . .
H27 H 0.447118 0.664158 0.349901 0.080 Uiso 1 1 calc R U . . .
C26 C 0.2138(5) 0.7913(3) 0.33480(19) 0.0767(9) Uani 1 1 d . U . . .
H26 H 0.217905 0.834176 0.378782 0.092 Uiso 1 1 calc R U . . .
C25 C 0.0727(5) 0.8299(3) 0.2893(2) 0.0720(8) Uani 1 1 d . U . . .
H25 H -0.018172 0.898372 0.302245 0.086 Uiso 1 1 calc R U . . .

loop_
_atom_site_aniso_label
_atom_site_aniso_U_11
_atom_site_aniso_U_22
_atom_site_aniso_U_33
_atom_site_aniso_U_23
_atom_site_aniso_U_13
_atom_site_aniso_U_12
S1 0.0226(2) 0.0262(2) 0.0255(2) -0.00761(18) -0.00278(17) -0.00305(17)
S2 0.0347(3) 0.0214(2) 0.0212(2) -0.00528(17) -0.00002(18) -0.00086(18)
O3 0.0302(6) 0.0229(6) 0.0246(6) -0.0075(5) 0.0067(5) -0.0053(5)
O4 0.0441(8) 0.0257(7) 0.0242(6) -0.0055(5) 0.0103(6) -0.0064(6)
O1 0.0267(6) 0.0461(8) 0.0379(7) -0.0198(6) -0.0058(6) -0.0094(6)
O2 0.0403(8) 0.0294(7) 0.0305(7) -0.0015(6) -0.0002(6) 0.0004(6)
O6 0.0286(7) 0.0524(9) 0.0402(8) -0.0288(7) 0.0022(6) -0.0161(6)
O5 0.0475(8) 0.0343(7) 0.0370(8) -0.0038(6) -0.0133(7) 0.0074(6)
O7 0.0304(7) 0.0570(10) 0.0609(10) -0.0365(8) 0.0146(7) -0.0148(7)
C14 0.0179(8) 0.0274(9) 0.0198(8) -0.0078(7) 0.0013(6) -0.0071(7)
C9 0.0209(8) 0.0285(9) 0.0212(8) -0.0077(7) 0.0024(7) -0.0091(7)
C17 0.0206(8) 0.0260(9) 0.0200(8) -0.0084(7) -0.0022(7) -0.0057(7)
C7 0.0201(8) 0.0236(8) 0.0237(8) -0.0092(7) -0.0013(7) -0.0058(7)
C15 0.0202(8) 0.0258(9) 0.0218(8) -0.0107(7) -0.0015(7) -0.0035(7)
C16 0.0217(8) 0.0238(8) 0.0193(8) -0.0066(6) -0.0031(6) -0.0042(7)
C13 0.0245(9) 0.0303(9) 0.0229(8) -0.0100(7) 0.0018(7) -0.0094(7)
C8 0.0222(8) 0.0248(8) 0.0247(9) -0.0087(7) 0.0019(7) -0.0093(7)
C1 0.0201(8) 0.0264(9) 0.0292(9) -0.0093(7) -0.0031(7) 0.0006(7)
C10 0.0276(9) 0.0301(9) 0.0231(9) -0.0028(7) -0.0003(7) -0.0069(7)
C18 0.0203(8) 0.0317(9) 0.0242(8) -0.0130(7) 0.0005(7) -0.0079(7)
C6 0.0210(9) 0.0350(10) 0.0347(10) -0.0089(8) -0.0041(7) -0.0039(7)
C12 0.0306(10) 0.0443(11) 0.0256(9) -0.0153(8) -0.0025(8) -0.0126(8)
C19 0.0188(8) 0.0472(11) 0.0286(9) -0.0186(8) 0.0026(7) -0.0125(8)
C11 0.0292(9) 0.0462(11) 0.0202(9) -0.0059(8) -0.0051(7) -0.0082(8)
C21 0.0231(9) 0.0495(11) 0.0294(9) -0.0225(8) 0.0006(7) -0.0132(8)
C23 0.0497(11) 0.0256(9) 0.0264(9) -0.0088(7) 0.0092(8) -0.0164(8)
C2 0.0311(10) 0.0284(10) 0.0442(11) -0.0132(8) -0.0019(8) -0.0022(8)
C5 0.0226(9) 0.0514(12) 0.0320(10) -0.0108(9) -0.0004(8) 0.0025(8)
C22 0.0308(10) 0.0546(12) 0.0286(10) -0.0136(9) 0.0040(8) -0.0191(9)
C3 0.0412(11) 0.0348(11) 0.0544(13) -0.0246(10) -0.0102(10) 0.0030(9)
C20 0.0342(11) 0.0621(13) 0.0396(11) -0.0249(10) -0.0141(9) 0.0012(10)
C4 0.0356(11) 0.0525(13) 0.0377(11) -0.0242(10) -0.0093(9) 0.0149(10)
C28 0.0538(13) 0.0528(13) 0.0396(11) -0.0158(10) 0.0072(10) -0.0321(11)
C24 0.0699(15) 0.0298(11) 0.0407(11) -0.0140(9) 0.0171(11) -0.0108(10)
C27 0.0911(19) 0.0893(19) 0.0490(14) -0.0226(13) 0.0083(13) -0.0697(17)
C26 0.131(3) 0.0743(18) 0.0539(15) -0.0403(14) 0.0305(17) -0.0712(19)
C25 0.111(2) 0.0451(14) 0.0633(16) -0.0336(12) 0.0332(16) -0.0329(15)

loop_
_atom_type_symbol
_atom_type_description
_atom_type_scat_dispersion_real
_atom_type_scat_dispersion_imag
_atom_type_scat_source
C C 0.0033 0.0016 'International Tables Vol C Tables 4.2.6.8 and 6.1.1.4'
H H 0.0000 0.0000 'International Tables Vol C Tables 4.2.6.8 and 6.1.1.4'
O O 0.0106 0.0060 'International Tables Vol C Tables 4.2.6.8 and 6.1.1.4'
S S 0.1246 0.1234 'International Tables Vol C Tables 4.2.6.8 and 6.1.1.4'

loop_
_geom_angle_atom_site_label_1
_geom_angle_atom_site_label_2
_geom_angle_atom_site_label_3
_geom_angle
_geom_angle_site_symmetry_1
_geom_angle_site_symmetry_3
_geom_angle_publ_flag
O1 S1 O2 119.62(8) . . ?
O1 S1 C1 109.40(8) . . ?
O2 S1 C1 107.29(8) . . ?
O1 S1 C7 109.27(7) . . ?
O2 S1 C7 104.64(8) . . ?
C1 S1 C7 105.72(7) . . ?
O5 S2 O4 117.95(8) . . ?
O5 S2 C16 109.74(8) . . ?
O4 S2 C16 107.43(7) . . ?
O5 S2 C23 108.15(9) . . ?
O4 S2 C23 108.43(9) . . ?
C16 S2 C23 104.29(8) . . ?
C17 O3 H3 109.5 . . ?
C13 C14 C9 121.28(15) . . ?
C13 C14 C15 130.57(15) . . ?
C9 C14 C15 108.15(14) . . ?
C10 C9 C14 120.10(15) . . ?
C10 C9 C8 130.74(15) . . ?
C14 C9 C8 109.13(13) . . ?
O3 C17 C16 127.61(15) . . ?
O3 C17 C7 111.17(13) . . ?
C16 C17 C7 121.19(15) . . ?
C17 C7 C8 113.63(13) . . ?
C17 C7 S1 111.22(11) . . ?
C8 C7 S1 110.66(11) . . ?
C17 C7 H7 107.0 . . ?
C8 C7 H7 107.0 . . ?
S1 C7 H7 107.0 . . ?
C14 C15 C16 110.17(13) . . ?
C14 C15 C18 99.81(13) . . ?
C16 C15 C18 107.77(13) . . ?
C14 C15 H15 112.8 . . ?
C16 C15 H15 112.8 . . ?
C18 C15 H15 112.8 . . ?
C17 C16 C15 120.67(15) . . ?
C17 C16 S2 121.37(13) . . ?
C15 C16 S2 117.95(11) . . ?
C14 C13 C12 118.34(16) . . ?
C14 C13 H13 120.8 . . ?
C12 C13 H13 120.8 . . ?
C9 C8 C7 113.19(13) . . ?
C9 C8 C18 99.80(13) . . ?
C7 C8 C18 107.44(13) . . ?
C9 C8 H8 111.9 . . ?
C7 C8 H8 111.9 . . ?
C18 C8 H8 111.9 . . ?
C6 C1 C2 121.55(17) . . ?
C6 C1 S1 119.96(14) . . ?
C2 C1 S1 118.48(14) . . ?
C9 C10 C11 118.48(16) . . ?
C9 C10 H10 120.8 . . ?
C11 C10 H10 120.8 . . ?
C19 C18 C21 105.36(13) . . ?
C19 C18 C15 115.56(14) . . ?
C21 C18 C15 109.59(13) . . ?
C19 C18 C8 114.48(14) . . ?
C21 C18 C8 112.38(14) . . ?
C15 C18 C8 99.61(12) . . ?
C1 C6 C5 118.33(18) . . ?
C1 C6 H6 120.8 . . ?
C5 C6 H6 120.8 . . ?
C11 C12 C13 120.92(16) . . ?
C11 C12 H12 119.5 . . ?
C13 C12 H12 119.5 . . ?
O6 C19 C20 122.78(16) . . ?
O6 C19 C18 119.72(16) . . ?
C20 C19 C18 117.45(16) . . ?
C12 C11 C10 120.89(16) . . ?
C12 C11 H11 119.6 . . ?
C10 C11 H11 119.6 . . ?
O7 C21 C22 122.55(17) . . ?
O7 C21 C18 119.06(17) . . ?
C22 C21 C18 118.34(16) . . ?
C28 C23 C24 122.10(19) . . ?
C28 C23 S2 119.12(15) . . ?
C24 C23 S2 118.76(17) . . ?
C3 C2 C1 118.97(19) . . ?
C3 C2 H2 120.5 . . ?
C1 C2 H2 120.5 . . ?
C4 C5 C6 120.20(19) . . ?
C4 C5 H5 119.9 . . ?
C6 C5 H5 119.9 . . ?
C21 C22 H22A 109.5 . . ?
C21 C22 H22B 109.5 . . ?
H22A C22 H22B 109.5 . . ?
C21 C22 H22C 109.5 . . ?
H22A C22 H22C 109.5 . . ?
H22B C22 H22C 109.5 . . ?
C4 C3 C2 120.2(2) . . ?
C4 C3 H3A 119.9 . . ?
C2 C3 H3A 119.9 . . ?
C19 C20 H20A 109.5 . . ?
C19 C20 H20B 109.5 . . ?
H20A C20 H20B 109.5 . . ?
C19 C20 H20C 109.5 . . ?
H20A C20 H20C 109.5 . . ?
H20B C20 H20C 109.5 . . ?
C3 C4 C5 120.76(19) . . ?
C3 C4 H4 119.6 . . ?
C5 C4 H4 119.6 . . ?
C27 C28 C23 118.6(2) . . ?
C27 C28 H28 120.7 . . ?
C23 C28 H28 120.7 . . ?
C25 C24 C23 118.3(3) . . ?
C25 C24 H24 120.8 . . ?
C23 C24 H24 120.8 . . ?
C28 C27 C26 119.3(3) . . ?
C28 C27 H27 120.4 . . ?
C26 C27 H27 120.4 . . ?
C25 C26 C27 121.8(2) . . ?
C25 C26 H26 119.1 . . ?
C27 C26 H26 119.1 . . ?
C26 C25 C24 119.9(3) . . ?
C26 C25 H25 120.0 . . ?
C24 C25 H25 120.0 . . ?

loop_
_geom_bond_atom_site_label_1
_geom_bond_atom_site_label_2
_geom_bond_distance
_geom_bond_site_symmetry_2
_geom_bond_publ_flag
S1 O1 1.4331(13) . ?
S1 O2 1.4410(13) . ?
S1 C1 1.7678(17) . ?
S1 C7 1.8195(16) . ?
S2 O5 1.4330(14) . ?
S2 O4 1.4514(13) . ?
S2 C16 1.7415(16) . ?
S2 C23 1.7638(19) . ?
O3 C17 1.3408(19) . ?
O3 H3 0.8200 . ?
O6 C19 1.212(2) . ?
O7 C21 1.215(2) . ?
C14 C13 1.379(2) . ?
C14 C9 1.400(2) . ?
C14 C15 1.522(2) . ?
C9 C10 1.388(2) . ?
C9 C8 1.522(2) . ?
C17 C16 1.351(2) . ?
C17 C7 1.509(2) . ?
C7 C8 1.552(2) . ?
C7 H7 0.9800 . ?
C15 C16 1.527(2) . ?
C15 C18 1.552(2) . ?
C15 H15 0.9800 . ?
C13 C12 1.388(2) . ?
C13 H13 0.9300 . ?
C8 C18 1.555(2) . ?
C8 H8 0.9800 . ?
C1 C6 1.383(3) . ?
C1 C2 1.393(3) . ?
C10 C11 1.391(3) . ?
C10 H10 0.9300 . ?
C18 C19 1.541(2) . ?
C18 C21 1.549(2) . ?
C6 C5 1.389(3) . ?
C6 H6 0.9300 . ?
C12 C11 1.385(3) . ?
C12 H12 0.9300 . ?
C19 C20 1.494(3) . ?
C11 H11 0.9300 . ?
C21 C22 1.492(3) . ?
C23 C28 1.385(3) . ?
C23 C24 1.387(3) . ?
C2 C3 1.381(3) . ?
C2 H2 0.9300 . ?
C5 C4 1.387(3) . ?
C5 H5 0.9300 . ?
C22 H22A 0.9600 . ?
C22 H22B 0.9600 . ?
C22 H22C 0.9600 . ?
C3 C4 1.369(3) . ?
C3 H3A 0.9300 . ?
C20 H20A 0.9600 . ?
C20 H20B 0.9600 . ?
C20 H20C 0.9600 . ?
C4 H4 0.9300 . ?
C28 C27 1.383(3) . ?
C28 H28 0.9300 . ?
C24 C25 1.387(3) . ?
C24 H24 0.9300 . ?
C27 C26 1.389(4) . ?
C27 H27 0.9300 . ?
C26 C25 1.359(4) . ?
C26 H26 0.9300 . ?
C25 H25 0.9300 . ?

loop_
_geom_torsion_atom_site_label_1
_geom_torsion_atom_site_label_2
_geom_torsion_atom_site_label_3
_geom_torsion_atom_site_label_4
_geom_torsion
_geom_torsion_site_symmetry_1
_geom_torsion_site_symmetry_2
_geom_torsion_site_symmetry_3
_geom_torsion_site_symmetry_4
_geom_torsion_publ_flag
C13 C14 C9 C10 0.2(2) . . . . ?
C15 C14 C9 C10 179.88(14) . . . . ?
C13 C14 C9 C8 178.34(14) . . . . ?
C15 C14 C9 C8 -1.96(18) . . . . ?
O3 C17 C7 C8 178.49(12) . . . . ?
C16 C17 C7 C8 -3.6(2) . . . . ?
O3 C17 C7 S1 52.82(15) . . . . ?
C16 C17 C7 S1 -129.26(14) . . . . ?
O1 S1 C7 C17 34.30(13) . . . . ?
O2 S1 C7 C17 163.54(11) . . . . ?
C1 S1 C7 C17 -83.34(12) . . . . ?
O1 S1 C7 C8 -93.00(12) . . . . ?
O2 S1 C7 C8 36.23(13) . . . . ?
C1 S1 C7 C8 149.36(11) . . . . ?
C13 C14 C15 C16 96.8(2) . . . . ?
C9 C14 C15 C16 -82.83(16) . . . . ?
C13 C14 C15 C18 -150.00(17) . . . . ?
C9 C14 C15 C18 30.34(16) . . . . ?
O3 C17 C16 C15 177.42(14) . . . . ?
C7 C17 C16 C15 -0.1(2) . . . . ?
O3 C17 C16 S2 -2.3(2) . . . . ?
C7 C17 C16 S2 -179.83(11) . . . . ?
C14 C15 C16 C17 73.03(18) . . . . ?
C18 C15 C16 C17 -34.93(19) . . . . ?
C14 C15 C16 S2 -107.25(14) . . . . ?
C18 C15 C16 S2 144.79(11) . . . . ?
O5 S2 C16 C17 115.08(14) . . . . ?
O4 S2 C16 C17 -14.32(16) . . . . ?
C23 S2 C16 C17 -129.27(14) . . . . ?
O5 S2 C16 C15 -64.64(13) . . . . ?
O4 S2 C16 C15 165.97(11) . . . . ?
C23 S2 C16 C15 51.02(14) . . . . ?
C9 C14 C13 C12 0.2(2) . . . . ?
C15 C14 C13 C12 -179.46(16) . . . . ?
C10 C9 C8 C7 -95.4(2) . . . . ?
C14 C9 C8 C7 86.70(16) . . . . ?
C10 C9 C8 C18 150.71(18) . . . . ?
C14 C9 C8 C18 -27.19(16) . . . . ?
C17 C7 C8 C9 -66.96(17) . . . . ?
S1 C7 C8 C9 59.00(16) . . . . ?
C17 C7 C8 C18 42.22(17) . . . . ?
S1 C7 C8 C18 168.19(10) . . . . ?
O1 S1 C1 C6 -19.89(16) . . . . ?
O2 S1 C1 C6 -151.08(13) . . . . ?
C7 S1 C1 C6 97.66(14) . . . . ?
O1 S1 C1 C2 159.07(13) . . . . ?
O2 S1 C1 C2 27.89(16) . . . . ?
C7 S1 C1 C2 -83.37(15) . . . . ?
C14 C9 C10 C11 -0.4(2) . . . . ?
C8 C9 C10 C11 -178.09(16) . . . . ?
C14 C15 C18 C19 -168.74(13) . . . . ?
C16 C15 C18 C19 -53.73(17) . . . . ?
C14 C15 C18 C21 72.45(15) . . . . ?
C16 C15 C18 C21 -172.53(13) . . . . ?
C14 C15 C18 C8 -45.59(14) . . . . ?
C16 C15 C18 C8 69.43(14) . . . . ?
C9 C8 C18 C19 168.25(14) . . . . ?
C7 C8 C18 C19 50.01(18) . . . . ?
C9 C8 C18 C21 -71.60(15) . . . . ?
C7 C8 C18 C21 170.16(13) . . . . ?
C9 C8 C18 C15 44.34(14) . . . . ?
C7 C8 C18 C15 -73.90(14) . . . . ?
C2 C1 C6 C5 0.1(2) . . . . ?
S1 C1 C6 C5 179.05(12) . . . . ?
C14 C13 C12 C11 -0.3(3) . . . . ?
C21 C18 C19 O6 -101.98(18) . . . . ?
C15 C18 C19 O6 136.90(17) . . . . ?
C8 C18 C19 O6 22.0(2) . . . . ?
C21 C18 C19 C20 75.7(2) . . . . ?
C15 C18 C19 C20 -45.5(2) . . . . ?
C8 C18 C19 C20 -160.36(16) . . . . ?
C13 C12 C11 C10 0.1(3) . . . . ?
C9 C10 C11 C12 0.2(3) . . . . ?
C19 C18 C21 O7 -90.22(19) . . . . ?
C15 C18 C21 O7 34.7(2) . . . . ?
C8 C18 C21 O7 144.49(16) . . . . ?
C19 C18 C21 C22 87.34(18) . . . . ?
C15 C18 C21 C22 -147.72(15) . . . . ?
C8 C18 C21 C22 -38.0(2) . . . . ?
O5 S2 C23 C28 -176.13(15) . . . . ?
O4 S2 C23 C28 -47.14(17) . . . . ?
C16 S2 C23 C28 67.11(16) . . . . ?
O5 S2 C23 C24 5.33(18) . . . . ?
O4 S2 C23 C24 134.31(15) . . . . ?
C16 S2 C23 C24 -111.44(16) . . . . ?
C6 C1 C2 C3 0.9(3) . . . . ?
S1 C1 C2 C3 -178.06(14) . . . . ?
C1 C6 C5 C4 -1.4(3) . . . . ?
C1 C2 C3 C4 -0.6(3) . . . . ?
C2 C3 C4 C5 -0.8(3) . . . . ?
C6 C5 C4 C3 1.8(3) . . . . ?
C24 C23 C28 C27 -0.2(3) . . . . ?
S2 C23 C28 C27 -178.73(16) . . . . ?
C28 C23 C24 C25 0.9(3) . . . . ?
S2 C23 C24 C25 179.37(16) . . . . ?
C23 C28 C27 C26 -0.5(3) . . . . ?
C28 C27 C26 C25 0.6(4) . . . . ?
C27 C26 C25 C24 0.0(4) . . . . ?
C23 C24 C25 C26 -0.7(3) . . . . ?
